data_2005590
loop_
_publ_author_name
'Ianelli, S.'
'Nardelli, M.'

_publ_section_title
;
 Directly Linked <i>C</i>-Disaccharides: Structures of Two
 3,4-Dihydro-2<i>H</i>-pyran Derivatives
;
_journal_issue 11
_journal_name_full 'Acta Crystallographica Section C'
_journal_page_first 2853
_journal_page_last 2857
_journal_paper_doi 10.1107/S010827019600827X
_journal_volume 52
_journal_year 1996
_chemical_formula_analytical 'C19 H28 O8'
_chemical_formula_sum 'C19 H28 O8'
_chemical_formula_weight 384.42
_chemical_name_systematic
;
2(R)-ethoxy-4(S)-(1,2;3,4-di-O-isopropylidene-a-D-galacto-1,5-pyranose-5-yl)
-6-formyl-3,4-dihydro-2H-pyrane.
;
_space_group_IT_number 19
_symmetry_cell_setting orthorhombic
_symmetry_space_group_name_Hall 'P 2ac 2ab'
_symmetry_space_group_name_H-M 'P 21 21 21'
_cell_angle_alpha 90.00
_cell_angle_beta 90.
_cell_angle_gamma 90.00
_cell_formula_units_Z 4
_cell_length_a 17.339(4)
_cell_length_b 16.430(5)
_cell_length_c 7.222(3)
_cell_measurement_reflns_used 29
_cell_measurement_temperature 293(2)
_cell_measurement_theta_max 35
_cell_measurement_theta_min 18
_cell_volume 2057.4(12)
_computing_cell_refinement 'LQPARM (Nardelli & Mangia, 1984)'
_computing_data_collection 'local programs (Belletti, Ugozzoli, Cantoni & Pasquinelli, 1979)'
_computing_data_reduction 'local programs'
_computing_molecular_graphics 'ORTEP (Johnson, 1965)'
_computing_publication_material 'PARST (Nardelli, 1983, 1995); PARSTCIF (Nardelli, 1991)'
_computing_structure_refinement SHELXL93
_computing_structure_solution 'SHELXS86 (Sheldrick, 1990)'
_diffrn_ambient_temperature 293(2)
_diffrn_measurement_device 'Siemens AED diffractometer'
_diffrn_measurement_method \q-2\q
_diffrn_radiation_monochromator Ni-filter
_diffrn_radiation_source 'fine-focus sealed tube'
_diffrn_radiation_type 'Cu K\a'
_diffrn_radiation_wavelength 1.54178
_diffrn_reflns_av_R_equivalents 0.0418
_diffrn_reflns_av_sigmaI/netI 0.0984
_diffrn_reflns_limit_h_max 21
_diffrn_reflns_limit_h_min -21
_diffrn_reflns_limit_k_max 20
_diffrn_reflns_limit_k_min 0
_diffrn_reflns_limit_l_max 8
_diffrn_reflns_limit_l_min 0
_diffrn_reflns_number 7810
_diffrn_reflns_reduction_process
;
Standard
;
_diffrn_reflns_theta_max 70.4
_diffrn_reflns_theta_min 3.7
_diffrn_standards_decay_% none
_diffrn_standards_interval_count 50
_diffrn_standards_number 1
_exptl_absorpt_coefficient_mu 0.808
_exptl_absorpt_correction_type none
_exptl_crystal_colour colourless
_exptl_crystal_density_diffrn 1.241
_exptl_crystal_density_meas ?
_exptl_crystal_description 'small prism'
_exptl_crystal_F_000 824
_exptl_crystal_size_max 0.42
_exptl_crystal_size_mid 0.23
_exptl_crystal_size_min 0.19
_refine_diff_density_max 0.09
_refine_diff_density_min -0.10
_refine_ls_abs_structure_details 'Flack (1983)'
_refine_ls_abs_structure_Flack -0.21(17)
_refine_ls_extinction_coef 0.00217(7)
_refine_ls_extinction_method 'SHELXL93 (Sheldrick, 1993)'
_refine_ls_goodness_of_fit_all 0.638
_refine_ls_goodness_of_fit_obs 0.797
_refine_ls_hydrogen_treatment 'H atoms: see text'
_refine_ls_matrix_type full
_refine_ls_number_parameters 347
_refine_ls_number_reflns 3916
_refine_ls_number_restraints 0
_refine_ls_restrained_S_all 0.648
_refine_ls_restrained_S_obs 0.797
_refine_ls_R_factor_all 0.0920
_refine_ls_R_factor_obs 0.0284
_refine_ls_shift/esd_max 0.097
_refine_ls_shift/esd_mean 0.006
_refine_ls_structure_factor_coef Fsqd
_refine_ls_weighting_details 'w = 1/[\s^2^(F~o~^2^)+(0.0138P)^2^] where P=(F~o~^2^+2F~c~^2^)/3'
_refine_ls_weighting_scheme calc
_refine_ls_wR_factor_all 0.0508
_refine_ls_wR_factor_obs 0.0409
_reflns_number_observed 1864
_reflns_number_total 3918
_reflns_observed_criterion 'I > 2\s(I)'
_cod_data_source_file bm1086.cif
_cod_data_source_block 4
_cod_depositor_comments
;
The following automatic conversions were performed:

'_geom_bond_publ_flag' value 'No' changed to 'no' according to
/home/saulius/struct/CIF-dictionaries/cif_core.dic dictionary named
'cif_core.dic' version 2.4.1 from 2010-06-29 (23
times).

'_geom_angle_publ_flag' value 'No' changed to 'no' according
to /home/saulius/struct/CIF-dictionaries/cif_core.dic dictionary
named 'cif_core.dic' version 2.4.1 from 2010-06-29 (35
times).

'_geom_angle_publ_flag' value 'Yes' changed to 'yes'
according to /home/saulius/struct/CIF-dictionaries/cif_core.dic
dictionary named 'cif_core.dic' version 2.4.1 from 2010-06-29.

Automatic conversion script
Id: cif_fix_values 1715 2011-07-08 13:25:40Z adriana 

The following automatic conversions were performed:

'_exptl_crystal_density_meas' value 'not measured' was changed to '?'
- the value is perceived as not measured.

Automatic conversion script
Id: cif_fix_values 3008 2015-01-20 13:52:24Z robertas 

The following automatic conversions were performed:

'_refine_ls_weighting_scheme' value 'w =
1/[\s^2^(F~o~^2^)+(0.0138P)^2^] where P=(F~o~^2^+2F~c~^2^)/3' was
changed to 'calc'. New tag '_refine_ls_weighting_details' was
created. The value of the new tag was set to 'w =
1/[\s^2^(F~o~^2^)+(0.0138P)^2^] where P=(F~o~^2^+2F~c~^2^)/3'.

Automatic conversion script
Id: cif_fix_values 3143 2015-03-26 13:38:13Z robertas 
;
_cod_database_code 2005590

loop_
_symmetry_equiv_pos_as_xyz
x,y,z
x+1/2,-y+1/2,-z
-x+1/2,-y,z+1/2
-x,y+1/2,-z+1/2

loop_
_atom_site_aniso_label
_atom_site_aniso_U_11
_atom_site_aniso_U_22
_atom_site_aniso_U_33
_atom_site_aniso_U_12
_atom_site_aniso_U_13
_atom_site_aniso_U_23
O1 0.0378(10) 0.0603(12) 0.0628(12) -0.0014(8) 0.0007(9) -0.0102(10)
O2 0.0512(12) 0.0774(14) 0.103(2) -0.0022(10) -0.0007(12) 0.0395(13)
O3 0.0539(11) 0.0704(14) 0.096(2) -0.0087(10) -0.0099(11) 0.0200(13)
O4 0.0595(11) 0.0519(11) 0.0662(13) 0.0097(9) 0.0118(10) 0.0014(11)
O5 0.0569(11) 0.0610(11) 0.0628(12) 0.0153(10) 0.0108(11) 0.0079(11)
O6 0.0507(10) 0.0475(10) 0.0545(11) 0.0118(9) -0.0086(9) -0.0048(10)
O7 0.0537(10) 0.0473(11) 0.0641(13) 0.0084(9) -0.0140(10) -0.0012(10)
O8 0.0675(14) 0.137(2) 0.077(2) 0.0113(13) -0.0198(13) -0.0308(14)
C3 0.065(2) 0.075(2) 0.061(2) 0.008(2) -0.007(2) -0.006(2)
C4 0.044(2) 0.0407(14) 0.055(2) -0.0029(13) 0.0025(15) 0.0020(15)
C5 0.0442(15) 0.0483(15) 0.050(2) 0.0036(14) 0.0050(13) 0.0029(15)
C6 0.0378(13) 0.044(2) 0.054(2) 0.0003(12) -0.0001(13) 0.0020(14)
C7 0.041(2) 0.043(2) 0.049(2) 0.0032(13) -0.0007(14) -0.0034(13)
C8 0.043(2) 0.055(2) 0.058(2) 0.0016(13) 0.001(2) 0.000(2)
C9 0.059(2) 0.064(2) 0.091(3) -0.001(2) 0.007(2) 0.012(2)
C10 0.041(2) 0.052(2) 0.075(2) 0.0043(14) 0.002(2) 0.007(2)
C11 0.043(2) 0.051(2) 0.070(2) 0.0070(13) -0.003(2) 0.006(2)
C12 0.052(2) 0.057(2) 0.069(2) 0.0067(14) 0.014(2) 0.010(2)
C13 0.044(2) 0.055(2) 0.059(2) 0.0064(14) -0.007(2) -0.003(2)
C14 0.048(2) 0.053(2) 0.055(2) 0.0115(14) 0.002(2) -0.003(2)
C15 0.044(2) 0.057(2) 0.054(2) 0.0058(14) 0.0013(15) -0.005(2)
C16 0.072(2) 0.055(2) 0.094(3) 0.021(2) -0.021(2) 0.001(2)
C17 0.120(4) 0.055(2) 0.104(3) 0.018(2) -0.021(3) 0.005(2)
C18 0.074(3) 0.116(4) 0.121(4) -0.005(3) 0.032(3) 0.037(4)
C19 0.170(4) 0.060(2) 0.126(3) 0.001(2) -0.006(3) -0.004(2)
C20 0.074(3) 0.085(3) 0.085(3) -0.019(2) 0.001(2) 0.000(3)
C21 0.067(2) 0.084(3) 0.081(3) 0.019(2) 0.002(2) 0.028(2)

loop_
_atom_site_label
_atom_site_occupancy
_atom_site_fract_x
_atom_site_fract_y
_atom_site_fract_z
_atom_site_U_iso_or_equiv
_atom_site_thermal_displace_type
_atom_site_calc_flag
_atom_site_refinement_flags
_atom_site_type_symbol
O1 1 1.04398(8) 0.13883(9) 1.2628(2) 0.0536(10) Uani d . O
O2 1 0.73061(10) 0.12088(11) 1.2065(3) 0.0773(12) Uani d . O
O3 1 0.64200(9) 0.15231(11) 0.9890(3) 0.0734(11) Uani d . O
O4 1 0.73737(9) 0.33962(10) 0.8670(2) 0.0592(11) Uani d . O
O5 1 0.81216(10) 0.27669(11) 0.6544(2) 0.0602(11) Uani d . O
O6 1 0.81046(9) 0.16283(9) 0.8470(2) 0.0509(10) Uani d . O
O7 1 1.00207(9) 0.01552(10) 1.1391(2) 0.0550(10) Uani d . O
O8 1 1.06433(12) 0.19071(13) 1.6140(3) 0.0937(14) Uani d . O
C3 1 1.0004(2) 0.1920(2) 1.5476(4) 0.067(2) Uani d . C
C4 1 0.98142(14) 0.16419(15) 1.3603(4) 0.047(2) Uani d . C
C5 1 0.90964(15) 0.1645(2) 1.3021(4) 0.0474(15) Uani d . C
C6 1 0.88716(13) 0.1386(2) 1.1116(4) 0.0450(13) Uani d . C
C7 1 0.82633(14) 0.19437(14) 1.0282(4) 0.044(2) Uani d . C
C8 1 0.75165(15) 0.1991(2) 1.1397(4) 0.052(2) Uani d . C
C9 1 0.6590(2) 0.0962(2) 1.1339(5) 0.071(2) Uani d . C
C10 1 0.68253(15) 0.2270(2) 1.0255(4) 0.056(2) Uani d . C
C11 1 0.70286(15) 0.26129(15) 0.8378(4) 0.055(2) Uani d . C
C12 1 0.78508(14) 0.3549(2) 0.7114(4) 0.060(2) Uani d . C
C13 1 0.76527(14) 0.2145(2) 0.7347(4) 0.053(2) Uani d . C
C14 1 0.9602(2) 0.1355(2) 0.9941(4) 0.052(2) Uani d . C
C15 1 1.0250(2) 0.0951(2) 1.0962(4) 0.052(2) Uani d . C
C16 1 1.0593(2) -0.0300(2) 1.2379(6) 0.074(2) Uani d . C
C17 1 1.0354(3) -0.1177(2) 1.2319(7) 0.093(4) Uani d . C
C18 1 0.5976(3) 0.1003(3) 1.2810(8) 0.103(3) Uani d . C
C19 1 0.6666(2) 0.0126(2) 1.0457(5) 0.119(4) Uani d . C
H19A 1 0.6199(7) 0.0001(7) 0.9772(33) 0.211(11) Uiso calc R H
H19B 1 0.6743(16) -0.0279(3) 1.1415(6) 0.211(11) Uiso calc R H
H19C 1 0.7103(10) 0.0124(5) 0.9620(29) 0.211(11) Uiso calc R H
C20 1 0.8534(2) 0.4058(3) 0.7718(7) 0.081(3) Uani d . C
C21 1 0.7395(2) 0.3928(3) 0.5546(6) 0.078(2) Uani d . C
H3 1 0.9525(14) 0.2167(14) 1.6340(33) 0.079(9) Uiso d . H
H5 1 0.8679(11) 0.1865(11) 1.3846(27) 0.045(7) Uiso d . H
H6 1 0.8630(11) 0.0849(12) 1.1175(28) 0.051(7) Uiso d . H
H7 1 0.8495(11) 0.2522(11) 1.0080(28) 0.040(6) Uiso d . H
H8 1 0.7651(12) 0.2338(13) 1.2558(32) 0.062(8) Uiso d . H
H10 1 0.6454(13) 0.2719(15) 1.1286(36) 0.100(9) Uiso d . H
H11 1 0.6557(11) 0.2705(12) 0.7547(31) 0.054(7) Uiso d . H
H141 1 0.9826(11) 0.1970(13) 0.9650(27) 0.052(7) Uiso d . H
H142 1 0.9532(12) 0.1127(13) 0.8909(30) 0.044(8) Uiso d . H
H13 1 0.7403(11) 0.1790(12) 0.6277(29) 0.054(7) Uiso d . H
H15 1 1.0761(12) 0.0980(12) 1.0211(31) 0.057(7) Uiso d . H
H161 1 1.1155(13) -0.0233(14) 1.1841(33) 0.073(9) Uiso d . H
H162 1 1.0678(19) -0.0036(20) 1.3772(50) 0.168(17) Uiso d . H
H171 1 1.0241(18) -0.1392(19) 1.0869(50) 0.154(16) Uiso d . H
H172 1 0.9848(21) -0.1291(23) 1.3093(56) 0.188(21) Uiso d . H
H173 1 1.0743(18) -0.1425(21) 1.2723(54) 0.146(18) Uiso d . H
H181 1 0.6157(18) 0.0711(19) 1.3681(44) 0.097(15) Uiso d . H
H182 1 0.6072(17) 0.1618(21) 1.3391(44) 0.134(16) Uiso d . H
H183 1 0.5424(23) 0.0813(24) 1.2282(57) 0.210(21) Uiso d . H
H201 1 0.8904(18) 0.4098(18) 0.6608(44) 0.126(14) Uiso d . H
H202 1 0.8367(18) 0.4553(21) 0.8164(47) 0.134(17) Uiso d . H
H203 1 0.8829(20) 0.3767(20) 0.8647(51) 0.147(19) Uiso d . H
H211 1 0.6841(17) 0.3570(16) 0.5120(42) 0.137(13) Uiso d . H
H212 1 0.7746(13) 0.3906(14) 0.4371(36) 0.085(10) Uiso d . H
H213 1 0.7236(19) 0.4351(18) 0.5876(50) 0.124(17) Uiso d . H

loop_
_atom_type_symbol
_atom_type_description
_atom_type_scat_dispersion_real
_atom_type_scat_dispersion_imag
_atom_type_scat_source
'O ' 'Oxygen      ' 0.0492 0.0322 'Int. Tab. C, 4.2.6.8, 6.1.1.4'
'C ' 'Carbon      ' 0.0181 0.0091 'Int. Tab. C, 4.2.6.8, 6.1.1.4'
'H ' 'Hydrogen    ' 0.0000 0.0000 'Int. Tab. C, 4.2.6.8, 6.1.1.4'

loop_
_geom_angle_atom_site_label_1
_geom_angle_atom_site_label_2
_geom_angle_atom_site_label_3
_geom_angle
_geom_angle_publ_flag
C4 O1 C15 113.8(2) no
C8 O2 C9 111.1(2) no
C9 O3 C10 108.4(2) no
C11 O4 C12 106.6(2) no
C12 O5 C13 109.8(2) no
C7 O6 C13 114.4(2) no
C15 O7 C16 113.6(2) no
O8 C3 C4 124.5(3) yes
O1 C4 C3 113.3(2) no
C3 C4 C5 120.4(3) no
O1 C4 C5 126.3(2) no
C4 C5 C6 122.8(2) no
C5 C6 C14 107.8(2) no
C5 C6 C7 111.9(2) no
C7 C6 C14 112.1(2) no
O6 C7 C6 106.1(2) no
C6 C7 C8 114.2(2) no
O6 C7 C8 109.7(2) no
O2 C8 C7 110.6(2) no
C7 C8 C10 113.4(2) no
O2 C8 C10 104.7(2) no
O2 C9 O3 105.7(2) no
O3 C9 C19 107.1(2) no
O3 C9 C18 110.1(3) no
O2 C9 C19 109.9(3) no
O2 C9 C18 110.4(3) no
C18 C9 C19 113.3(3) no
O3 C10 C8 103.1(2) no
C8 C10 C11 114.5(2) no
O3 C10 C11 105.6(2) no
O4 C11 C10 107.5(2) no
C10 C11 C13 114.6(2) no
O4 C11 C13 103.2(2) no
O4 C12 O5 105.1(2) no
O5 C12 C21 109.1(2) no
O5 C12 C20 108.8(3) no
O4 C12 C21 111.2(3) no
O4 C12 C20 109.0(2) no
C20 C12 C21 113.3(3) no
O6 C13 C11 114.7(2) no
O5 C13 C11 104.0(2) no
O5 C13 O6 110.3(2) no
C6 C14 C15 111.3(2) no
O7 C15 C14 108.0(2) no
O1 C15 C14 111.1(2) no
O1 C15 O7 110.2(2) no
O7 C16 C17 107.2(3) no

loop_
_geom_bond_atom_site_label_1
_geom_bond_atom_site_label_2
_geom_bond_distance
_geom_bond_publ_flag
O1 C4 1.359(3) no
O1 C15 1.440(3) no
O2 C8 1.420(3) no
O2 C9 1.407(4) no
O3 C9 1.425(4) no
O3 C10 1.438(3) no
O4 C11 1.435(3) no
O4 C12 1.418(3) no
O5 C12 1.428(3) no
O5 C13 1.429(3) no
O6 C7 1.434(3) no
O6 C13 1.411(3) no
O7 C15 1.401(3) no
O7 C16 1.432(4) no
O8 C3 1.209(4) yes
C3 C4 1.465(4) yes
C4 C5 1.314(4) no
C5 C6 1.492(4) no
C6 C7 1.521(3) no
C6 C14 1.524(4) no
C7 C8 1.527(4) no
C8 C10 1.525(4) no
C9 C18 1.507(6) no
C9 C19 1.520(4) no
C10 C11 1.510(4) no
C11 C13 1.522(4) no
C12 C20 1.515(5) no
C12 C21 1.516(5) no
C14 C15 1.500(4) no
C16 C17 1.500(5) no

loop_
_geom_contact_atom_site_label_1
_geom_contact_atom_site_label_2
_geom_contact_distance
O1 O8 2.698(3)
O1 C6 2.930(3)
O1 C16 2.792(3)
O2 C6 2.815(3)
O3 C13 2.997(3)
O6 C10 2.774(3)
O6 C14 2.840(3)
O7 C4 2.941(3)
O7 C6 2.846(3)
C4 C14 2.711(4)
C5 C15 2.742(4)
C6 C8 2.559(4)
C7 C10 2.550(4)
C7 C11 2.772(4)
C7 C14 2.526(4)
C8 C11 2.552(4)
C8 C13 2.945(4)
C10 C13 2.552(4)
C18 C19 2.529(6)
C20 C21 2.532(6)

loop_
_geom_torsion_atom_site_label_1
_geom_torsion_atom_site_label_2
_geom_torsion_atom_site_label_3
_geom_torsion_atom_site_label_4
_geom_torsion
_geom_torsion_publ_flag
C4 O1 C15 O7 -76.8(3) no
C4 O1 C15 C14 42.8(3) no
C15 O1 C4 C3 167.1(2) no
C15 O1 C4 C5 -12.2(3) no
C8 O2 C9 C18 -107.0(3) no
C8 O2 C9 C19 127.2(3) no
C8 O2 C9 O3 11.9(3) no
C9 O2 C8 C7 -118.0(2) no
C9 O2 C8 C10 4.4(3) no
C10 O3 C9 O2 -24.7(3) no
C9 O3 C10 C11 147.1(2) no
C9 O3 C10 C8 26.7(3) no
C10 O3 C9 C19 -141.8(2) no
C10 O3 C9 C18 94.6(3) no
C11 O4 C12 C20 -148.3(3) no
C11 O4 C12 C21 86.1(3) no
C11 O4 C12 O5 -31.8(2) no
C12 O4 C11 C10 154.9(2) no
C12 O4 C11 C13 33.5(3) no
C13 O5 C12 O4 16.9(3) no
C12 O5 C13 O6 -119.9(2) no
C12 O5 C13 C11 3.5(3) no
C13 O5 C12 C21 -102.3(3) no
C13 O5 C12 C20 133.6(3) no
C7 O6 C13 O5 80.5(2) yes
C7 O6 C13 C11 -36.5(3) no
C13 O6 C7 C6 -169.4(2) no
C13 O6 C7 C8 66.8(3) no
C16 O7 C15 O1 -58.3(3) no
C15 O7 C16 C17 -166.2(3) no
C16 O7 C15 C14 -179.9(2) yes
O8 C3 C4 O1 -2.3(4) no
O8 C3 C4 C5 177.0(3) yes
C3 C4 C5 C6 178.6(3) no
O1 C4 C5 C6 -2.1(4) no
C4 C5 C6 C7 -138.4(3) no
C4 C5 C6 C14 -14.8(3) no
C5 C6 C7 O6 179.8(2) no
C5 C6 C14 C15 44.4(3) no
C5 C6 C7 C8 -59.3(3) no
C14 C6 C7 O6 58.6(3) yes
C7 C6 C14 C15 168.0(2) no
C14 C6 C7 C8 179.5(2) yes
O6 C7 C8 O2 77.9(3) no
C6 C7 C8 O2 -40.9(3) yes
C6 C7 C8 C10 -158.1(2) no
O6 C7 C8 C10 -39.3(3) no
O2 C8 C10 O3 -18.7(3) no
C7 C8 C10 O3 101.9(2) no
C7 C8 C10 C11 -12.2(3) no
O2 C8 C10 C11 -132.8(2) no
O3 C10 C11 O4 174.9(2) no
C8 C10 C11 O4 -72.4(3) no
C8 C10 C11 C13 41.7(3) no
O3 C10 C11 C13 -71.0(3) no
O4 C11 C13 O6 98.3(2) no
O4 C11 C13 O5 -22.2(3) no
C10 C11 C13 O6 -18.3(3) no
C10 C11 C13 O5 -138.8(2) no
C6 C14 C15 O7 60.2(3) no
C6 C14 C15 O1 -60.8(3) no

loop_
_cod_related_entry_id
_cod_related_entry_database
_cod_related_entry_code
1 ChemSpider 21197310
